data_2011573
loop_
_publ_author_name
'Bolte, Michael'
'Degen, Alexander'
'Egert, Ernst'

_publ_section_title
;
 Diels--Alder adducts of maleic anhydride and dienes: new compounds by
 crystallization
;
_journal_issue 11
_journal_name_full 'Acta Crystallographica Section C'
_journal_page_first 1338
_journal_page_last 1342
_journal_paper_doi 10.1107/S0108270100010131
_journal_volume 56
_journal_year 2000
_chemical_formula_moiety 'C9 H4 Cl6 O4'
_chemical_formula_sum 'C9 H4 Cl6 O4'
_chemical_formula_weight 388.82
_chemical_name_systematic
;
1,2,3,4,7,7-hexachlorobicyclo[2.2.1]hept-2-ene-endo-cis-5,6-dicarboxylic acid
;
_space_group_IT_number 14
_symmetry_cell_setting monoclinic
_symmetry_space_group_name_Hall '-P 2ybc'
_symmetry_space_group_name_H-M 'P 1 21/c 1'
_audit_creation_method SHELXL97
_cell_angle_alpha 90
_cell_angle_beta 90.380(10)
_cell_angle_gamma 90
_cell_formula_units_Z 8
_cell_length_a 8.4430(10)
_cell_length_b 24.8090(10)
_cell_length_c 13.5940(10)
_cell_measurement_reflns_used 8192
_cell_measurement_temperature 173(2)
_cell_measurement_theta_max 25
_cell_measurement_theta_min 1
_cell_volume 2847.4(4)
_computing_cell_refinement SMART
_computing_data_collection 'SMART (Siemens, 1995)'
_computing_data_reduction 'SAINT (Siemens, 1995)'
_computing_molecular_graphics 'XP in SHELXTL-Plus (Sheldrick, 1991)'
_computing_structure_refinement 'SHELXL97 (Sheldrick, 1997)'
_computing_structure_solution 'SHELXS97 (Sheldrick, 1990)'
_diffrn_ambient_temperature 173(2)
_diffrn_measured_fraction_theta_full 1.000
_diffrn_measured_fraction_theta_max 1.000
_diffrn_measurement_device_type 'Siemens CCD three-circle'
_diffrn_measurement_method \w
_diffrn_radiation_monochromator graphite
_diffrn_radiation_source 'fine-focus sealed tube'
_diffrn_radiation_type MoK\a
_diffrn_radiation_wavelength .71073
_diffrn_reflns_av_R_equivalents .022
_diffrn_reflns_av_sigmaI/netI .012
_diffrn_reflns_limit_h_max 11
_diffrn_reflns_limit_h_min -11
_diffrn_reflns_limit_k_max 33
_diffrn_reflns_limit_k_min -33
_diffrn_reflns_limit_l_max 18
_diffrn_reflns_limit_l_min -18
_diffrn_reflns_number 61228
_diffrn_reflns_theta_full 28.28
_diffrn_reflns_theta_max 28.28
_diffrn_reflns_theta_min 1.71
_diffrn_standards_decay_% 0
_diffrn_standards_interval_time 1000
_diffrn_standards_number 943
_exptl_absorpt_coefficient_mu 1.209
_exptl_absorpt_correction_T_max .643
_exptl_absorpt_correction_T_min .583
_exptl_absorpt_correction_type empirical
_exptl_absorpt_process_details '(SADABS; Sheldrick, 1996)'
_exptl_crystal_colour colourless
_exptl_crystal_density_diffrn 1.814
_exptl_crystal_density_method 'not measured'
_exptl_crystal_description block
_exptl_crystal_F_000 1536
_exptl_crystal_size_max .5
_exptl_crystal_size_mid .4
_exptl_crystal_size_min .4
_refine_diff_density_max .35
_refine_diff_density_min -.27
_refine_ls_extinction_method none
_refine_ls_goodness_of_fit_ref 1.142
_refine_ls_hydrogen_treatment mixed
_refine_ls_matrix_type full
_refine_ls_number_parameters 359
_refine_ls_number_reflns 7069
_refine_ls_number_restraints 0
_refine_ls_restrained_S_all 1.142
_refine_ls_R_factor_all .030
_refine_ls_R_factor_gt .026
_refine_ls_shift/su_max .002
_refine_ls_shift/su_mean .000
_refine_ls_structure_factor_coef Fsqd
_refine_ls_weighting_details 'calc w = 1/[\s^2^(Fo^2^)+(0.0212P)^2^+2.1579P] where P=(Fo^2^+2Fc^2^)/3'
_refine_ls_weighting_scheme calc
_refine_ls_wR_factor_ref .061
_reflns_number_gt 6477
_reflns_number_total 7069
_reflns_threshold_expression I>2\s(I)
_cod_data_source_file sk1412.cif
_cod_data_source_block IVb
_cod_depositor_comments
;
The following automatic conversions were performed:
'_symmetry_cell_setting' value 'Monoclinic' changed to 'monoclinic'
according to '/home/saulius/struct/CIF-dictionaries/cif_core.dic'
dictionary named 'cif_core.dic' version 2.4.1 from 2010-06-29.

Automatic conversion script
Id: cif_fix_enum 1527 2010-12-29 10:47:43Z saulius 

The following automatic conversions were performed:

'_symmetry_cell_setting' value 'Monoclinic' changed to 'monoclinic'
according to /home/saulius/struct/CIF-dictionaries/cif_core.dic
dictionary named 'cif_core.dic' version 2.4.1 from 2010-06-29.

Automatic conversion script
Id: cif_fix_values 1715 2011-07-08 13:25:40Z adriana 
;
_cod_original_sg_symbol_H-M 'P 21/c'
_cod_database_code 2011573
_cod_database_fobs_code 2011573

loop_
_symmetry_equiv_pos_as_xyz
'x, y, z'
'-x, y+1/2, -z+1/2'
'-x, -y, -z'
'x, -y-1/2, z-1/2'

loop_
_atom_site_label
_atom_site_fract_x
_atom_site_fract_y
_atom_site_fract_z
_atom_site_U_iso_or_equiv
_atom_site_adp_type
_atom_site_calc_flag
_atom_site_refinement_flags
_atom_site_occupancy
_atom_site_disorder_assembly
_atom_site_disorder_group
_atom_site_type_symbol
C1 .40303(17) .57589(6) .05060(10) .0152(3) Uani d . 1 . . C
H1 .3967 .5592 -.0163 .018 Uiso calc R 1 . . H
C11 .31014(19) .54093(6) .12113(11) .0183(3) Uani d . 1 . . C
O11 .20251(15) .55721(5) .17186(10) .0281(3) Uani d . 1 . . O
O12 .36090(16) .49070(5) .12002(9) .0266(3) Uani d . 1 . . O
H12 .312(4) .4732(12) .158(2) .065(9) Uiso d . 1 . . H
C2 .58295(18) .58333(6) .07849(11) .0164(3) Uani d . 1 . . C
H2 .6469 .5730 .0198 .020 Uiso calc R 1 . . H
C21 .64166(19) .55000(6) .16492(11) .0199(3) Uani d . 1 . . C
O21 .60277(16) .55752(5) .25014(8) .0289(3) Uani d . 1 . . O
O22 .73663(17) .51146(6) .13545(10) .0319(3) Uani d . 1 . . O
H22 .761(3) .4947(12) .180(2) .062(9) Uiso d . 1 . . H
C3 .59588(17) .64548(6) .09100(11) .0161(3) Uani d . 1 . . C
Cl3 .79204(5) .668329(19) .09327(3) .02970(9) Uani d . 1 . . Cl
C4 .49067(18) .66525(6) .17445(11) .0178(3) Uani d . 1 . . C
Cl4 .56021(5) .692073(19) .28104(3) .03112(10) Uani d . 1 . . Cl
C5 .34005(18) .66042(6) .14541(11) .0165(3) Uani d . 1 . . C
Cl5 .17543(5) .681273(17) .20501(3) .02577(9) Uani d . 1 . . Cl
C6 .34183(17) .63490(6) .04291(10) .0142(3) Uani d . 1 . . C
Cl6 .16874(5) .641385(16) -.02796(3) .02392(8) Uani d . 1 . . Cl
C7 .49143(18) .66422(6) .00175(11) .0154(3) Uani d . 1 . . C
Cl71 .55830(5) .640423(15) -.11362(3) .02192(8) Uani d . 1 . . Cl
Cl72 .46621(5) .734510(15) -.00749(3) .02487(9) Uani d . 1 . . Cl
C1A .90607(17) .57664(6) .58458(11) .0158(3) Uani d . 1 . . C
H1A .8400 .5626 .5289 .019 Uiso calc R 1 . . H
C11A .85269(19) .54735(6) .67609(11) .0200(3) Uani d . 1 . . C
O11A .78471(15) .56857(5) .74461(9) .0263(3) Uani d . 1 . . O
O12A .88191(17) .49534(5) .66866(10) .0309(3) Uani d . 1 . . O
H12A .854(3) .4793(12) .719(2) .063(9) Uiso d . 1 . . H
C2A 1.08377(17) .56819(6) .55473(10) .0154(3) Uani d . 1 . . C
H2A 1.0887 .5480 .4912 .019 Uiso calc R 1 . . H
C21A 1.18283(19) .53924(6) .63230(11) .0187(3) Uani d . 1 . . C
O21A 1.17476(17) .55117(5) .71922(9) .0306(3) Uani d . 1 . . O
O22A 1.27283(15) .50093(5) .59729(9) .0262(3) Uani d . 1 . . O
H22A 1.322(4) .4843(14) .648(3) .084(11) Uiso d . 1 . . H
C3A 1.14044(17) .62763(6) .53850(11) .0157(3) Uani d . 1 . . C
Cl3A 1.31328(5) .632293(17) .46804(3) .02498(8) Uani d . 1 . . Cl
C4A 1.14115(18) .65700(6) .63701(11) .0172(3) Uani d . 1 . . C
Cl4A 1.30844(5) .674789(18) .69863(3) .02864(9) Uani d . 1 . . Cl
C5A .99106(18) .66355(6) .66446(11) .0173(3) Uani d . 1 . . C
Cl5A .92267(5) .693265(17) .76826(3) .02881(9) Uani d . 1 . . Cl
C6A .88620(17) .63890(6) .58465(11) .0162(3) Uani d . 1 . . C
Cl6A .68949(5) .660605(19) .58116(3) .02991(9) Uani d . 1 . . Cl
C7A .98846(18) .65370(6) .49272(11) .0172(3) Uani d . 1 . . C
Cl73 .92290(5) .623165(17) .38217(3) .02441(8) Uani d . 1 . . Cl
Cl74 1.00832(5) .723432(16) .47172(3) .02732(9) Uani d . 1 . . Cl

loop_
_atom_site_aniso_label
_atom_site_aniso_U_11
_atom_site_aniso_U_22
_atom_site_aniso_U_33
_atom_site_aniso_U_12
_atom_site_aniso_U_13
_atom_site_aniso_U_23
C1 .0193(7) .0128(6) .0135(6) -.0003(5) .0014(5) .0017(5)
C11 .0235(7) .0140(7) .0173(7) -.0020(5) .0010(6) .0021(5)
O11 .0306(6) .0190(6) .0349(7) .0026(5) .0149(5) .0077(5)
O12 .0400(7) .0136(5) .0263(6) .0008(5) .0127(5) .0044(5)
C2 .0185(7) .0166(7) .0141(6) .0038(5) .0016(5) .0023(5)
C21 .0215(7) .0206(7) .0176(7) .0038(6) -.0015(6) .0036(6)
O21 .0384(7) .0317(7) .0167(5) .0122(5) .0007(5) .0049(5)
O22 .0425(8) .0321(7) .0212(6) .0215(6) -.0010(5) .0060(5)
C3 .0131(6) .0185(7) .0168(7) -.0007(5) .0011(5) .0005(5)
Cl3 .01599(18) .0381(2) .0350(2) -.00718(16) .00140(15) -.00055(18)
C4 .0212(7) .0175(7) .0148(7) -.0006(6) .0014(5) -.0018(5)
Cl4 .0346(2) .0387(2) .02006(18) -.00542(18) -.00291(16) -.01031(16)
C5 .0194(7) .0145(6) .0157(7) .0014(5) .0049(5) .0003(5)
Cl5 .02282(19) .02711(19) .02753(19) .00383(15) .01106(15) -.00218(15)
C6 .0145(6) .0138(6) .0143(6) -.0005(5) .0004(5) .0019(5)
Cl6 .01877(17) .02762(19) .02530(19) .00227(14) -.00638(14) .00333(15)
C7 .0186(7) .0128(6) .0150(6) .0007(5) .0031(5) .0027(5)
Cl71 .02922(19) .02264(18) .01397(16) .00442(14) .00587(14) .00377(13)
Cl72 .0339(2) .01278(16) .02804(19) -.00005(14) .00640(16) .00511(14)
C1A .0174(7) .0151(7) .0150(6) -.0014(5) .0009(5) .0017(5)
C11A .0234(8) .0167(7) .0200(7) -.0032(6) .0034(6) .0013(6)
O11A .0370(7) .0181(5) .0241(6) -.0002(5) .0143(5) .0022(4)
O12A .0508(8) .0144(5) .0277(6) -.0004(5) .0186(6) .0031(5)
C2A .0180(7) .0144(6) .0139(6) .0013(5) .0008(5) .0020(5)
C21A .0222(7) .0144(7) .0196(7) .0023(6) -.0009(6) .0022(5)
O21A .0481(8) .0257(6) .0178(6) .0145(6) -.0061(5) .0014(5)
O22A .0298(6) .0259(6) .0229(6) .0124(5) -.0014(5) .0008(5)
C3A .0146(6) .0168(7) .0156(6) .0002(5) .0015(5) .0022(5)
Cl3A .01929(18) .0307(2) .02506(19) -.00258(15) .00769(14) .00209(15)
C4A .0184(7) .0160(7) .0171(7) -.0009(5) -.0028(5) .0016(5)
Cl4A .02277(19) .0360(2) .0270(2) -.00537(16) -.00761(15) -.00312(17)
C5A .0220(7) .0141(6) .0157(7) .0017(5) .0011(5) .0002(5)
Cl5A .0350(2) .0279(2) .02368(19) .00196(17) .00765(16) -.00799(15)
C6A .0135(6) .0171(7) .0180(7) .0018(5) .0000(5) .0032(5)
Cl6A .01629(18) .0357(2) .0378(2) .00892(16) -.00020(15) .00513(18)
C7A .0196(7) .0162(7) .0157(7) .0002(5) -.0015(5) .0043(5)
Cl73 .0293(2) .02846(19) .01538(16) -.00220(15) -.00557(14) .00405(14)
Cl74 .0368(2) .01635(17) .0288(2) .00087(15) -.00033(16) .00963(15)

loop_
_atom_type_symbol
_atom_type_description
_atom_type_scat_dispersion_real
_atom_type_scat_dispersion_imag
_atom_type_scat_source
C C .0033 .0016 'International Tables Vol C Tables 4.2.6.8 and 6.1.1.4'
H H .0000 .0000 'International Tables Vol C Tables 4.2.6.8 and 6.1.1.4'
O O .0106 .0060 'International Tables Vol C Tables 4.2.6.8 and 6.1.1.4'
Cl Cl .1484 .1585 'International Tables Vol C Tables 4.2.6.8 and 6.1.1.4'

loop_
_geom_angle_atom_site_label_1
_geom_angle_atom_site_label_2
_geom_angle_atom_site_label_3
_geom_angle
C11 C1 C6 114.08(12)
C11 C1 C2 114.67(12)
C6 C1 C2 103.03(11)
C11 C1 H1 108.2
C6 C1 H1 108.2
C2 C1 H1 108.2
O11 C11 O12 124.46(14)
O11 C11 C1 124.17(14)
O12 C11 C1 111.36(13)
C11 O12 H12 110(2)
C21 C2 C3 115.67(13)
C21 C2 C1 115.62(12)
C3 C2 C1 102.10(11)
C21 C2 H2 107.7
C3 C2 H2 107.7
C1 C2 H2 107.7
O21 C21 O22 124.74(14)
O21 C21 C2 124.27(14)
O22 C21 C2 110.97(13)
C21 O22 H22 109(2)
C4 C3 C2 111.05(12)
C4 C3 C7 98.80(11)
C2 C3 C7 99.84(11)
C4 C3 Cl3 115.98(11)
C2 C3 Cl3 112.87(10)
C7 C3 Cl3 116.45(10)
C5 C4 C3 108.03(13)
C5 C4 Cl4 127.72(12)
C3 C4 Cl4 124.14(11)
C4 C5 C6 106.94(12)
C4 C5 Cl5 127.90(12)
C6 C5 Cl5 125.08(11)
C5 C6 C1 109.47(11)
C5 C6 C7 98.40(11)
C1 C6 C7 101.13(11)
C5 C6 Cl6 116.70(10)
C1 C6 Cl6 113.50(10)
C7 C6 Cl6 115.66(10)
C6 C7 C3 92.11(10)
C6 C7 Cl72 112.86(10)
C3 C7 Cl72 114.61(10)
C6 C7 Cl71 115.12(10)
C3 C7 Cl71 113.95(10)
Cl72 C7 Cl71 107.81(8)
C11A C1A C6A 116.40(12)
C11A C1A C2A 116.03(12)
C6A C1A C2A 103.66(11)
C11A C1A H1A 106.7
C6A C1A H1A 106.7
C2A C1A H1A 106.7
O11A C11A O12A 124.87(14)
O11A C11A C1A 124.50(14)
O12A C11A C1A 110.53(13)
C11A O12A H12A 111(2)
C21A C2A C3A 112.02(12)
C21A C2A C1A 113.92(12)
C3A C2A C1A 101.76(11)
C21A C2A H2A 109.6
C3A C2A H2A 109.6
C1A C2A H2A 109.6
O21A C21A O22A 124.38(14)
O21A C21A C2A 121.49(14)
O22A C21A C2A 114.12(13)
C21A O22A H22A 108(2)
C4A C3A C7A 98.66(11)
C4A C3A C2A 109.00(12)
C7A C3A C2A 101.24(11)
C4A C3A Cl3A 116.71(11)
C7A C3A Cl3A 116.05(10)
C2A C3A Cl3A 113.25(10)
C5A C4A C3A 107.81(13)
C5A C4A Cl4A 128.31(12)
C3A C4A Cl4A 123.83(11)
C4A C5A C6A 107.49(13)
C4A C5A Cl5A 127.96(12)
C6A C5A Cl5A 124.55(11)
C5A C6A C1A 109.71(12)
C5A C6A C7A 98.81(11)
C1A C6A C7A 99.93(11)
C5A C6A Cl6A 116.32(11)
C1A C6A Cl6A 114.16(10)
C7A C6A Cl6A 115.79(10)
C3A C7A C6A 92.34(11)
C3A C7A Cl74 113.09(10)
C6A C7A Cl74 114.39(11)
C3A C7A Cl73 114.37(11)
C6A C7A Cl73 113.97(10)
Cl74 C7A Cl73 108.21(8)

loop_
_geom_bond_atom_site_label_1
_geom_bond_atom_site_label_2
_geom_bond_site_symmetry_2
_geom_bond_distance
_geom_bond_publ_flag
C1 C11 . 1.515(2) ?
C1 C6 . 1.5558(19) ?
C1 C2 . 1.574(2) ?
C1 H1 . 1.0000 ?
C11 O11 . 1.214(2) ?
C11 O12 . 1.3180(18) ?
O12 H12 . .79(3) ?
C2 C21 . 1.517(2) ?
C2 C3 . 1.555(2) ?
C2 H2 . 1.0000 ?
C21 O21 . 1.2206(19) ?
C21 O22 . 1.312(2) ?
O22 H22 . .76(3) ?
C3 C4 . 1.526(2) ?
C3 C7 . 1.566(2) ?
C3 Cl3 . 1.7506(15) ?
C4 C5 . 1.334(2) ?
C4 Cl4 . 1.6959(15) ?
C5 C6 . 1.531(2) ?
C5 Cl5 . 1.6944(15) ?
C6 C7 . 1.564(2) ?
C6 Cl6 . 1.7524(15) ?
C7 Cl72 . 1.7612(15) ?
C7 Cl71 . 1.7717(15) ?
C1A C11A . 1.512(2) ?
C1A C6A . 1.554(2) ?
C1A C2A . 1.571(2) ?
C1A H1A . 1.0000 ?
C11A O11A . 1.2171(19) ?
C11A O12A . 1.3178(19) ?
O12A H12A . .83(3) ?
C2A C21A . 1.522(2) ?
C2A C3A . 1.567(2) ?
C2A H2A . 1.0000 ?
C21A O21A . 1.2205(19) ?
C21A O22A . 1.3085(19) ?
O22A H22A . .90(4) ?
C3A C4A . 1.524(2) ?
C3A C7A . 1.562(2) ?
C3A Cl3A . 1.7547(15) ?
C4A C5A . 1.333(2) ?
C4A Cl4A . 1.6958(15) ?
C5A C6A . 1.524(2) ?
C5A Cl5A . 1.6967(15) ?
C6A C7A . 1.567(2) ?
C6A Cl6A . 1.7463(15) ?
C7A Cl74 . 1.7615(15) ?
C7A Cl73 . 1.7686(16) ?

loop_
_geom_hbond_atom_site_label_D
_geom_hbond_atom_site_label_H
_geom_hbond_atom_site_label_A
_geom_hbond_site_symmetry_A
_geom_hbond_distance_DH
_geom_hbond_distance_HA
_geom_hbond_distance_DA
_geom_hbond_angle_DHA
O12 H12 O11A 3_666 .79(3) 1.88(3) 2.6627(17) 174(3)
O22 H22 O21A 3_766 .76(3) 1.86(3) 2.6186(17) 175(3)
O12A H12A O11 3_666 .83(3) 1.80(3) 2.6320(17) 178(3)
O22A H22A O21 3_766 .90(4) 1.84(4) 2.7347(17) 171(3)

loop_
_geom_torsion_atom_site_label_1
_geom_torsion_atom_site_label_2
_geom_torsion_atom_site_label_3
_geom_torsion_atom_site_label_4
_geom_torsion
C6 C1 C11 O11 -3.7(2)
C2 C1 C11 O11 114.75(17)
C6 C1 C11 O12 176.07(13)
C2 C1 C11 O12 -65.44(17)
C11 C1 C2 C21 6.24(18)
C6 C1 C2 C21 130.80(13)
C11 C1 C2 C3 -120.21(13)
C6 C1 C2 C3 4.34(13)
C3 C2 C21 O21 49.8(2)
C1 C2 C21 O21 -69.4(2)
C3 C2 C21 O22 -131.57(15)
C1 C2 C21 O22 109.20(16)
C21 C2 C3 C4 -64.11(16)
C1 C2 C3 C4 62.31(14)
C21 C2 C3 C7 -167.58(12)
C1 C2 C3 C7 -41.17(13)
C21 C2 C3 Cl3 68.10(15)
C1 C2 C3 Cl3 -165.49(9)
C2 C3 C4 C5 -70.34(16)
C7 C3 C4 C5 33.83(15)
Cl3 C3 C4 C5 159.06(11)
C2 C3 C4 Cl4 113.23(13)
C7 C3 C4 Cl4 -142.60(12)
Cl3 C3 C4 Cl4 -17.37(18)
C3 C4 C5 C6 2.37(16)
Cl4 C4 C5 C6 178.63(11)
C3 C4 C5 Cl5 -174.32(11)
Cl4 C4 C5 Cl5 1.9(2)
C4 C5 C6 C1 67.31(15)
Cl5 C5 C6 C1 -115.88(13)
C4 C5 C6 C7 -37.71(14)
Cl5 C5 C6 C7 139.10(11)
C4 C5 C6 Cl6 -162.06(11)
Cl5 C5 C6 Cl6 14.75(17)
C11 C1 C6 C5 55.83(16)
C2 C1 C6 C5 -69.11(14)
C11 C1 C6 C7 158.98(12)
C2 C1 C6 C7 34.04(13)
C11 C1 C6 Cl6 -76.50(14)
C2 C1 C6 Cl6 158.56(9)
C5 C6 C7 C3 54.14(12)
C1 C6 C7 C3 -57.72(12)
Cl6 C6 C7 C3 179.23(10)
C5 C6 C7 Cl72 -63.75(12)
C1 C6 C7 Cl72 -175.61(10)
Cl6 C6 C7 Cl72 61.34(13)
C5 C6 C7 Cl71 171.91(10)
C1 C6 C7 Cl71 60.04(13)
Cl6 C6 C7 Cl71 -63.00(13)
C4 C3 C7 C6 -52.78(12)
C2 C3 C7 C6 60.53(12)
Cl3 C3 C7 C6 -177.68(10)
C4 C3 C7 Cl72 63.60(13)
C2 C3 C7 Cl72 176.91(10)
Cl3 C3 C7 Cl72 -61.30(13)
C4 C3 C7 Cl71 -171.54(10)
C2 C3 C7 Cl71 -58.24(13)
Cl3 C3 C7 Cl71 63.56(13)
C6A C1A C11A O11A 6.3(2)
C2A C1A C11A O11A 128.70(17)
C6A C1A C11A O12A -177.29(13)
C2A C1A C11A O12A -54.89(18)
C11A C1A C2A C21A -9.80(18)
C6A C1A C2A C21A 119.10(13)
C11A C1A C2A C3A -130.55(13)
C6A C1A C2A C3A -1.66(14)
C3A C2A C21A O21A 70.11(19)
C1A C2A C21A O21A -44.7(2)
C3A C2A C21A O22A -110.82(15)
C1A C2A C21A O22A 134.35(14)
C21A C2A C3A C4A -54.88(16)
C1A C2A C3A C4A 67.19(14)
C21A C2A C3A C7A -158.22(12)
C1A C2A C3A C7A -36.15(13)
C21A C2A C3A Cl3A 76.84(14)
C1A C2A C3A Cl3A -161.09(10)
C7A C3A C4A C5A 35.68(15)
C2A C3A C4A C5A -69.45(15)
Cl3A C3A C4A C5A 160.70(11)
C7A C3A C4A Cl4A -146.44(11)
C2A C3A C4A Cl4A 108.43(13)
Cl3A C3A C4A Cl4A -21.42(17)
C3A C4A C5A C6A -.23(16)
Cl4A C4A C5A C6A -177.99(11)
C3A C4A C5A Cl5A 179.55(11)
Cl4A C4A C5A Cl5A 1.8(2)
C4A C5A C6A C1A 68.74(15)
Cl5A C5A C6A C1A -111.04(13)
C4A C5A C6A C7A -35.20(15)
Cl5A C5A C6A C7A 145.02(11)
C4A C5A C6A Cl6A -159.79(11)
Cl5A C5A C6A Cl6A 20.42(17)
C11A C1A C6A C5A 64.14(16)
C2A C1A C6A C5A -64.53(14)
C11A C1A C6A C7A 167.31(12)
C2A C1A C6A C7A 38.64(13)
C11A C1A C6A Cl6A -68.46(16)
C2A C1A C6A Cl6A 162.87(10)
C4A C3A C7A C6A -52.92(12)
C2A C3A C7A C6A 58.55(12)
Cl3A C3A C7A C6A -178.41(10)
C4A C3A C7A Cl74 64.90(13)
C2A C3A C7A Cl74 176.37(10)
Cl3A C3A C7A Cl74 -60.59(14)
C4A C3A C7A Cl73 -170.62(10)
C2A C3A C7A Cl73 -59.14(13)
Cl3A C3A C7A Cl73 63.90(13)
C5A C6A C7A C3A 52.92(12)
C1A C6A C7A C3A -59.01(12)
Cl6A C6A C7A C3A 177.90(10)
C5A C6A C7A Cl74 -63.79(13)
C1A C6A C7A Cl74 -175.73(10)
Cl6A C6A C7A Cl74 61.18(14)
C5A C6A C7A Cl73 170.96(10)
C1A C6A C7A Cl73 59.03(13)
Cl6A C6A C7A Cl73 -64.06(13)

loop_
_cod_related_entry_id
_cod_related_entry_database
_cod_related_entry_code
1 ChemSpider 7968
